data_7202237
loop_
_publ_author_name
'Yella, Ramesh'
'Ghosh, Harisadhan'
'Patel, Bhisma K.'

_publ_section_title
;
 It is &#x201C;2-imino-4-thiazolidinones&#x201D; and not thiohydantoins
 as the reaction product of 1,3-disubstituted thioureas and
 chloroacetylchloride
;
_journal_issue 12
_journal_name_full 'Green Chemistry'
_journal_page_first 1307
_journal_paper_doi 10.1039/b807775d
_journal_volume 10
_journal_year 2008
_chemical_compound_source synthesized
_chemical_formula_moiety 'C15 H12 N2 O S'
_chemical_formula_sum 'C15 H12 N2 O S'
_chemical_formula_weight 268.33
_chemical_melting_point 178
_space_group_IT_number 61
_symmetry_cell_setting orthorhombic
_symmetry_Int_Tables_number 61
_symmetry_space_group_name_Hall '-P 2ac 2ab'
_symmetry_space_group_name_H-M 'P b c a'
_atom_sites_solution_hydrogens geom
_atom_sites_solution_primary direct
_atom_sites_solution_secondary difmap
_audit_creation_method SHELXL-97
_cell_angle_alpha 90.00
_cell_angle_beta 90.00
_cell_angle_gamma 90.00
_cell_formula_units_Z 8
_cell_length_a 10.9047(2)
_cell_length_b 10.0696(2)
_cell_length_c 24.2827(6)
_cell_measurement_reflns_used 4275
_cell_measurement_temperature 296(2)
_cell_measurement_theta_max 0.00
_cell_measurement_theta_min 0.00
_cell_volume 2666.39(10)
_computing_cell_refinement 'Bruker SMART'
_computing_data_collection 'Bruker SMART'
_computing_data_reduction 'Bruker SAINT'
_computing_molecular_graphics 'Bruker SHELXTL'
_computing_publication_material 'Bruker SHELXTL'
_computing_structure_refinement 'SHELXL-97 (Sheldrick, 1997)'
_computing_structure_solution 'SHELXS-97 (Sheldrick, 1990)'
_diffrn_ambient_temperature 296(2)
_diffrn_measured_fraction_theta_full 0.987
_diffrn_measured_fraction_theta_max 0.987
_diffrn_measurement_device_type 'CCD area detector'
_diffrn_measurement_method 'phi and omega scans'
_diffrn_radiation_monochromator graphite
_diffrn_radiation_type MoK\a
_diffrn_radiation_wavelength 0.71073
_diffrn_reflns_av_R_equivalents 0.0572
_diffrn_reflns_av_sigmaI/netI 0.0348
_diffrn_reflns_limit_h_max 14
_diffrn_reflns_limit_h_min -13
_diffrn_reflns_limit_k_max 13
_diffrn_reflns_limit_k_min -12
_diffrn_reflns_limit_l_max 32
_diffrn_reflns_limit_l_min -32
_diffrn_reflns_number 21603
_diffrn_reflns_theta_full 28.32
_diffrn_reflns_theta_max 28.32
_diffrn_reflns_theta_min 1.68
_diffrn_source 'fine-focus sealed tube'
_exptl_absorpt_coefficient_mu 0.235
_exptl_absorpt_correction_type none
_exptl_crystal_colour brown
_exptl_crystal_density_diffrn 1.337
_exptl_crystal_density_method 'not measured'
_exptl_crystal_description block
_exptl_crystal_F_000 1120
_exptl_crystal_recrystallization_method Chloroform-hexane
_exptl_crystal_size_max 0.2
_exptl_crystal_size_mid 0.1
_exptl_crystal_size_min 0.1
_refine_diff_density_max 0.168
_refine_diff_density_min -0.198
_refine_diff_density_rms 0.031
_refine_ls_extinction_coef 0.0006(4)
_refine_ls_extinction_expression Fc^*^=kFc[1+0.001xFc^2^\l^3^/sin(2\q)]^-1/4^
_refine_ls_extinction_method SHELXL
_refine_ls_goodness_of_fit_ref 0.947
_refine_ls_hydrogen_treatment constr
_refine_ls_matrix_type full
_refine_ls_number_parameters 173
_refine_ls_number_reflns 3281
_refine_ls_number_restraints 0
_refine_ls_restrained_S_all 0.947
_refine_ls_R_factor_all 0.0566
_refine_ls_R_factor_gt 0.0344
_refine_ls_shift/su_max 0.001
_refine_ls_shift/su_mean 0.000
_refine_ls_structure_factor_coef Fsqd
_refine_ls_weighting_details 'calc w=1/[\s^2^(Fo^2^)+(0.0481P)^2^+0.0000P] where P=(Fo^2^+2Fc^2^)/3'
_refine_ls_weighting_scheme calc
_refine_ls_wR_factor_gt 0.0860
_refine_ls_wR_factor_ref 0.0930
_reflns_number_gt 2215
_reflns_number_total 3281
_reflns_threshold_expression >2sigma(I)
_cod_data_source_file b807775d.txt
_cod_data_source_block ry1-125
_cod_original_sg_symbol_Hall '-P 2ac 2ab '
_cod_database_code 7202237

loop_
_symmetry_equiv_pos_as_xyz
'x, y, z'
'-x+1/2, -y, z+1/2'
'-x, y+1/2, -z+1/2'
'x+1/2, -y+1/2, -z'
'-x, -y, -z'
'x-1/2, y, -z-1/2'
'x, -y-1/2, z-1/2'
'-x-1/2, y-1/2, z'

loop_
_atom_site_label
_atom_site_type_symbol
_atom_site_fract_x
_atom_site_fract_y
_atom_site_fract_z
_atom_site_U_iso_or_equiv
_atom_site_adp_type
_atom_site_occupancy
_atom_site_symmetry_multiplicity
_atom_site_calc_flag
_atom_site_refinement_flags
_atom_site_disorder_assembly
_atom_site_disorder_group
S1 S 0.91859(3) 1.09078(3) 0.435275(16) 0.04969(14) Uani 1 1 d . . .
O1 O 0.78124(10) 0.77402(10) 0.49934(4) 0.0593(3) Uani 1 1 d . . .
N2 N 0.90466(9) 0.83248(10) 0.42707(4) 0.0420(3) Uani 1 1 d . . .
N1 N 1.01888(11) 0.93033(11) 0.35660(5) 0.0499(3) Uani 1 1 d . . .
C4 C 0.92560(12) 0.69801(13) 0.40863(6) 0.0419(3) Uani 1 1 d . . .
C15 C 0.95563(12) 0.94248(12) 0.40000(6) 0.0403(3) Uani 1 1 d . . .
C13 C 0.83061(12) 0.85842(14) 0.47196(6) 0.0432(3) Uani 1 1 d . . .
C7 C 1.06728(13) 1.04826(14) 0.33237(6) 0.0480(3) Uani 1 1 d . . .
C14 C 0.81631(13) 1.00497(13) 0.48134(6) 0.0461(3) Uani 1 1 d . . .
H14A H 0.8361 1.0267 0.5192 0.055 Uiso 1 1 calc R . .
H14B H 0.7323 1.0316 0.4743 0.055 Uiso 1 1 calc R . .
C5 C 1.01028(14) 0.62045(15) 0.43511(7) 0.0564(4) Uani 1 1 d . . .
H5 H 1.0577 0.6556 0.4634 0.068 Uiso 1 1 calc R . .
C3 C 0.85631(15) 0.64873(16) 0.36595(6) 0.0561(4) Uani 1 1 d . . .
H3 H 0.7997 0.7025 0.3480 0.067 Uiso 1 1 calc R . .
C10 C 1.16680(19) 1.27063(17) 0.28244(7) 0.0759(5) Uani 1 1 d . . .
H10 H 1.2003 1.3453 0.2657 0.091 Uiso 1 1 calc R . .
C6 C 1.02459(16) 0.48906(16) 0.41936(8) 0.0668(5) Uani 1 1 d . . .
H6 H 1.0808 0.4352 0.4376 0.080 Uiso 1 1 calc R . .
C8 C 1.00560(15) 1.11166(15) 0.29051(6) 0.0585(4) Uani 1 1 d . . .
H8 H 0.9300 1.0794 0.2788 0.070 Uiso 1 1 calc R . .
C1 C 0.95590(18) 0.43840(16) 0.37695(8) 0.0700(5) Uani 1 1 d . . .
H1 H 0.9660 0.3503 0.3663 0.084 Uiso 1 1 calc R . .
C12 C 1.18006(16) 1.09661(17) 0.34892(7) 0.0708(5) Uani 1 1 d . . .
H12 H 1.2233 1.0543 0.3769 0.085 Uiso 1 1 calc R . .
C2 C 0.87233(19) 0.51715(17) 0.35012(7) 0.0715(5) Uani 1 1 d . . .
H2 H 0.8263 0.4824 0.3213 0.086 Uiso 1 1 calc R . .
C9 C 1.05520(18) 1.22293(17) 0.26573(7) 0.0702(5) Uani 1 1 d . . .
H9 H 1.0127 1.2655 0.2376 0.084 Uiso 1 1 calc R . .
C11 C 1.22851(17) 1.2082(2) 0.32376(9) 0.0850(6) Uani 1 1 d . . .
H11 H 1.3041 1.2409 0.3352 0.102 Uiso 1 1 calc R . .

loop_
_atom_site_aniso_label
_atom_site_aniso_U_11
_atom_site_aniso_U_22
_atom_site_aniso_U_33
_atom_site_aniso_U_23
_atom_site_aniso_U_13
_atom_site_aniso_U_12
S1 0.0580(2) 0.02848(19) 0.0626(3) 0.00032(16) 0.00481(18) -0.00011(15)
O1 0.0703(7) 0.0408(6) 0.0668(7) -0.0011(5) 0.0218(5) -0.0105(5)
N2 0.0489(6) 0.0270(6) 0.0502(7) -0.0005(5) 0.0068(5) -0.0017(5)
N1 0.0586(7) 0.0366(7) 0.0545(7) 0.0022(5) 0.0086(6) -0.0048(5)
C4 0.0473(8) 0.0284(7) 0.0500(8) 0.0001(6) 0.0102(6) -0.0036(6)
C15 0.0409(7) 0.0315(7) 0.0486(8) 0.0020(6) -0.0028(6) -0.0004(5)
C13 0.0438(7) 0.0354(7) 0.0503(8) -0.0025(6) 0.0016(6) -0.0012(6)
C7 0.0578(9) 0.0374(7) 0.0488(8) 0.0000(6) 0.0099(7) -0.0035(7)
C14 0.0511(8) 0.0342(7) 0.0531(8) -0.0021(6) 0.0043(6) 0.0044(6)
C5 0.0551(9) 0.0415(8) 0.0726(10) -0.0021(7) -0.0025(8) 0.0006(7)
C3 0.0725(10) 0.0447(9) 0.0511(9) -0.0011(7) -0.0011(8) -0.0021(8)
C10 0.1043(15) 0.0536(11) 0.0700(12) 0.0089(9) 0.0288(11) -0.0176(11)
C6 0.0704(10) 0.0393(9) 0.0907(13) 0.0038(9) 0.0115(10) 0.0118(8)
C8 0.0704(10) 0.0499(9) 0.0551(10) 0.0003(7) -0.0001(8) -0.0045(8)
C1 0.1005(13) 0.0349(8) 0.0747(12) -0.0074(8) 0.0334(11) -0.0011(9)
C12 0.0658(10) 0.0713(12) 0.0752(11) 0.0204(9) -0.0063(9) -0.0173(9)
C2 0.1079(14) 0.0507(10) 0.0558(10) -0.0130(8) 0.0027(10) -0.0157(10)
C9 0.1052(15) 0.0522(10) 0.0531(10) 0.0093(8) 0.0076(9) 0.0025(10)
C11 0.0766(12) 0.0777(13) 0.1009(15) 0.0109(12) 0.0051(11) -0.0318(10)

loop_
_atom_type_symbol
_atom_type_description
_atom_type_scat_dispersion_real
_atom_type_scat_dispersion_imag
_atom_type_scat_source
C C 0.0033 0.0016 'International Tables Vol C Tables 4.2.6.8 and 6.1.1.4'
H H 0.0000 0.0000 'International Tables Vol C Tables 4.2.6.8 and 6.1.1.4'
N N 0.0061 0.0033 'International Tables Vol C Tables 4.2.6.8 and 6.1.1.4'
O O 0.0106 0.0060 'International Tables Vol C Tables 4.2.6.8 and 6.1.1.4'
S S 0.1246 0.1234 'International Tables Vol C Tables 4.2.6.8 and 6.1.1.4'

loop_
_geom_angle_atom_site_label_1
_geom_angle_atom_site_label_2
_geom_angle_atom_site_label_3
_geom_angle
_geom_angle_site_symmetry_1
_geom_angle_site_symmetry_3
_geom_angle_publ_flag
C15 S1 C14 92.13(6) . . ?
C13 N2 C15 116.87(11) . . ?
C13 N2 C4 120.95(11) . . ?
C15 N2 C4 122.17(11) . . ?
C15 N1 C7 117.69(12) . . ?
C5 C4 C3 121.23(14) . . ?
C5 C4 N2 119.71(13) . . ?
C3 C4 N2 119.02(12) . . ?
N1 C15 N2 121.99(12) . . ?
N1 C15 S1 127.56(10) . . ?
N2 C15 S1 110.45(9) . . ?
O1 C13 N2 124.25(13) . . ?
O1 C13 C14 124.24(12) . . ?
N2 C13 C14 111.49(11) . . ?
C8 C7 C12 119.10(14) . . ?
C8 C7 N1 120.67(13) . . ?
C12 C7 N1 120.16(14) . . ?
C13 C14 S1 108.25(9) . . ?
C4 C5 C6 119.39(15) . . ?
C4 C3 C2 118.88(15) . . ?
C11 C10 C9 119.69(17) . . ?
C1 C6 C5 120.03(16) . . ?
C7 C8 C9 120.43(16) . . ?
C6 C1 C2 120.27(15) . . ?
C7 C12 C11 119.81(17) . . ?
C1 C2 C3 120.18(16) . . ?
C10 C9 C8 120.20(17) . . ?
C10 C11 C12 120.76(17) . . ?

loop_
_geom_bond_atom_site_label_1
_geom_bond_atom_site_label_2
_geom_bond_distance
_geom_bond_site_symmetry_2
_geom_bond_publ_flag
S1 C15 1.7683(13) . ?
S1 C14 1.8005(14) . ?
O1 C13 1.2060(16) . ?
N2 C13 1.3814(16) . ?
N2 C15 1.4029(16) . ?
N2 C4 1.4443(16) . ?
N1 C15 1.2655(17) . ?
N1 C7 1.4265(17) . ?
C4 C5 1.370(2) . ?
C4 C3 1.375(2) . ?
C13 C14 1.5013(19) . ?
C7 C8 1.376(2) . ?
C7 C12 1.382(2) . ?
C5 C6 1.386(2) . ?
C3 C2 1.391(2) . ?
C10 C11 1.362(3) . ?
C10 C9 1.370(3) . ?
C6 C1 1.372(3) . ?
C8 C9 1.382(2) . ?
C1 C2 1.372(2) . ?
C12 C11 1.384(2) . ?

loop_
_cod_related_entry_id
_cod_related_entry_database
_cod_related_entry_code
1 ChemSpider 1065422
